data_7243125
loop_
_publ_author_name
'Hua, Feng-Zhen'
'Feng, Chao'
'Zhang, Ling-Mei'
'Yang, Yu-Meng'
'Zhang, Guo-Ning'
'Wang, Yu-Cheng'
'Zhao, Hong'

_publ_section_title
;
 Electrochemiluminescence properties and luminescence sensing of four
 novel polymers derived from 3-(pyrazin-2-yl)-1H-pyrazole-5-carboxylic
 acid
;
_journal_issue 32
_journal_name_full CrystEngComm
_journal_page_first 5463
_journal_page_last 5474
_journal_paper_doi 10.1039/D1CE00621E
_journal_volume 23
_journal_year 2021
_chemical_formula_sum 'C8 H4 Cu N4 O2'
_chemical_formula_weight 251.69
_space_group_crystal_system monoclinic
_space_group_IT_number 14
_space_group_name_Hall '-P 2ybc'
_space_group_name_H-M_alt 'P 1 21/c 1'
_atom_sites_solution_hydrogens geom
_audit_creation_method SHELXL-2014
_audit_update_record
;
2020-07-22 deposited with the CCDC.	2021-06-28 downloaded from the CCDC.
;
_cell_angle_alpha 90
_cell_angle_beta 107.681(10)
_cell_angle_gamma 90
_cell_formula_units_Z 4
_cell_length_a 5.1833(4)
_cell_length_b 23.147(2)
_cell_length_c 6.8285(7)
_cell_measurement_reflns_used 1143
_cell_measurement_temperature 293(2)
_cell_measurement_theta_max 28.9880
_cell_measurement_theta_min 4.1310
_cell_volume 780.57(13)
_computing_structure_refinement 'SHELXL-2014 (Sheldrick, 2014)'
_diffrn_ambient_temperature 293(2)
_diffrn_detector_area_resol_mean 10.4674
_diffrn_measured_fraction_theta_full 0.998
_diffrn_measured_fraction_theta_max 0.863
_diffrn_measurement_device_type 'Xcalibur, Atlas, Gemini ultra'
_diffrn_radiation_type MoK\a
_diffrn_radiation_wavelength 0.71073
_diffrn_reflns_av_R_equivalents 0.0274
_diffrn_reflns_av_unetI/netI 0.0474
_diffrn_reflns_Laue_measured_fraction_full 0.998
_diffrn_reflns_Laue_measured_fraction_max 0.863
_diffrn_reflns_limit_h_max 5
_diffrn_reflns_limit_h_min -7
_diffrn_reflns_limit_k_max 31
_diffrn_reflns_limit_k_min -28
_diffrn_reflns_limit_l_max 8
_diffrn_reflns_limit_l_min -9
_diffrn_reflns_number 3682
_diffrn_reflns_point_group_measured_fraction_full 0.998
_diffrn_reflns_point_group_measured_fraction_max 0.863
_diffrn_reflns_theta_full 25.242
_diffrn_reflns_theta_max 29.455
_diffrn_reflns_theta_min 3.521
_diffrn_source 'fine-focus sealed X-ray tube'
_exptl_absorpt_coefficient_mu 2.776
_exptl_absorpt_correction_T_max 1.00000
_exptl_absorpt_correction_T_min 0.91538
_exptl_absorpt_correction_type multi-scan
_exptl_crystal_colour purple
_exptl_crystal_density_diffrn 2.142
_exptl_crystal_description chip
_exptl_crystal_F_000 500
_refine_diff_density_max 0.503
_refine_diff_density_min -0.452
_refine_diff_density_rms 0.094
_refine_ls_extinction_method none
_refine_ls_goodness_of_fit_ref 1.037
_refine_ls_hydrogen_treatment constr
_refine_ls_matrix_type full
_refine_ls_number_parameters 136
_refine_ls_number_reflns 1864
_refine_ls_number_restraints 0
_refine_ls_restrained_S_all 1.037
_refine_ls_R_factor_all 0.0496
_refine_ls_R_factor_gt 0.0346
_refine_ls_shift/su_max 0.000
_refine_ls_shift/su_mean 0.000
_refine_ls_structure_factor_coef Fsqd
_refine_ls_weighting_details 'w=1/[\s^2^(Fo^2^)+(0.0312P)^2^+0.4580P] where P=(Fo^2^+2Fc^2^)/3'
_refine_ls_weighting_scheme calc
_refine_ls_wR_factor_gt 0.0749
_refine_ls_wR_factor_ref 0.0824
_reflns_Friedel_coverage 0.000
_reflns_number_gt 1480
_reflns_number_total 1864
_reflns_threshold_expression 'I > 2\s(I)'
_cod_data_source_file d1ce00621e2.cif
_cod_data_source_block ZH-37
_cod_depositor_comments 'Adding full bibliography for 7243125--7243128.cif.'
_cod_original_cell_volume 780.59(13)
_cod_original_sg_symbol_H-M 'P 21/c'
_cod_database_code 7243125
_shelx_space_group_comment
;
The symmetry employed for this shelxl refinement is uniquely defined
by the following loop, which should always be used as a source of
symmetry information in preference to the above space-group names.
They are only intended as comments.
;
_shelxl_version_number 2014-3

loop_
_space_group_symop_operation_xyz
'x, y, z'
'-x, y+1/2, -z+1/2'
'-x, -y, -z'
'x, -y-1/2, z-1/2'

loop_
_atom_site_label
_atom_site_type_symbol
_atom_site_fract_x
_atom_site_fract_y
_atom_site_fract_z
_atom_site_U_iso_or_equiv
_atom_site_adp_type
_atom_site_occupancy
_atom_site_site_symmetry_order
_atom_site_calc_flag
_atom_site_refinement_flags_posn
_atom_site_refinement_flags_adp
_atom_site_refinement_flags_occupancy
_atom_site_disorder_assembly
_atom_site_disorder_group
Cu1 Cu 0.58287(7) 0.58363(2) 0.51566(5) 0.02177(13) Uani 1 1 d . . . . .
C1 C 1.1268(6) 0.58705(13) 0.7444(4) 0.0212(6) Uani 1 1 d . . . . .
C2 C 1.0429(5) 0.52531(13) 0.7522(4) 0.0186(6) Uani 1 1 d . . . . .
C3 C 1.1585(6) 0.47196(13) 0.8296(4) 0.0204(6) Uani 1 1 d . . . . .
H3 H 1.3355 0.4645 0.9094 0.024 Uiso 1 1 calc R U . . .
C4 C 0.9475(5) 0.43286(13) 0.7593(4) 0.0186(6) Uani 1 1 d . . . . .
C5 C 0.9058(5) 0.37039(13) 0.7647(4) 0.0185(6) Uani 1 1 d . . . . .
C6 C 1.0957(6) 0.33067(14) 0.8750(4) 0.0254(6) Uani 1 1 d . . . . .
H6 H 1.2626 0.3440 0.9574 0.030 Uiso 1 1 calc R U . . .
C7 C 0.8037(7) 0.25676(14) 0.7493(4) 0.0283(7) Uani 1 1 d . . . . .
H7 H 0.7650 0.2174 0.7396 0.034 Uiso 1 1 calc R U . . .
C8 C 0.6062(6) 0.29533(13) 0.6408(4) 0.0247(6) Uani 1 1 d . . . . .
H8 H 0.4373 0.2816 0.5636 0.030 Uiso 1 1 calc R U . . .
N1 N 0.7816(5) 0.51689(10) 0.6460(3) 0.0196(5) Uani 1 1 d . . . . .
N2 N 0.7224(5) 0.46106(11) 0.6475(3) 0.0204(5) Uani 1 1 d . . . . .
N3 N 0.6571(5) 0.35198(11) 0.6468(3) 0.0210(5) Uani 1 1 d . . . . .
N4 N 1.0468(6) 0.27417(12) 0.8666(4) 0.0317(6) Uani 1 1 d . . . . .
O1 O 0.9318(4) 0.62165(9) 0.6522(3) 0.0256(5) Uani 1 1 d . . . . .
O2 O 1.3670(4) 0.60165(10) 0.8128(3) 0.0334(5) Uani 1 1 d . . . . .

loop_
_atom_site_aniso_label
_atom_site_aniso_U_11
_atom_site_aniso_U_22
_atom_site_aniso_U_33
_atom_site_aniso_U_23
_atom_site_aniso_U_13
_atom_site_aniso_U_12
Cu1 0.01449(19) 0.0136(2) 0.0310(2) 0.00164(14) -0.00244(14) -0.00117(15)
C1 0.0196(14) 0.0183(15) 0.0230(14) -0.0023(11) 0.0025(11) -0.0014(12)
C2 0.0141(13) 0.0175(15) 0.0214(13) -0.0024(11) 0.0012(10) -0.0017(11)
C3 0.0161(13) 0.0178(15) 0.0227(13) -0.0017(11) -0.0008(10) -0.0005(12)
C4 0.0152(13) 0.0181(15) 0.0202(13) 0.0009(11) 0.0019(10) 0.0005(11)
C5 0.0174(13) 0.0172(15) 0.0192(13) 0.0006(11) 0.0028(10) -0.0005(12)
C6 0.0195(14) 0.0199(16) 0.0310(16) 0.0012(12) -0.0011(12) -0.0003(13)
C7 0.0340(17) 0.0127(15) 0.0364(16) 0.0017(12) 0.0080(13) 0.0027(14)
C8 0.0236(15) 0.0202(16) 0.0278(15) 0.0000(12) 0.0041(12) -0.0030(13)
N1 0.0173(12) 0.0117(12) 0.0264(12) -0.0016(9) 0.0017(9) -0.0026(10)
N2 0.0150(11) 0.0131(12) 0.0282(12) -0.0002(10) -0.0008(9) -0.0008(10)
N3 0.0178(12) 0.0177(13) 0.0250(12) 0.0009(10) 0.0029(9) 0.0002(10)
N4 0.0299(15) 0.0223(15) 0.0368(14) 0.0039(11) 0.0012(11) 0.0035(12)
O1 0.0185(10) 0.0158(11) 0.0367(11) -0.0003(8) 0.0000(8) -0.0016(9)
O2 0.0193(11) 0.0226(12) 0.0492(14) 0.0015(10) -0.0033(9) -0.0066(10)

loop_
_atom_type_symbol
_atom_type_description
_atom_type_scat_dispersion_real
_atom_type_scat_dispersion_imag
_atom_type_scat_source
C C 0.0033 0.0016 'International Tables Vol C Tables 4.2.6.8 and 6.1.1.4'
H H 0.0000 0.0000 'International Tables Vol C Tables 4.2.6.8 and 6.1.1.4'
Cu Cu 0.3201 1.2651 'International Tables Vol C Tables 4.2.6.8 and 6.1.1.4'
N N 0.0061 0.0033 'International Tables Vol C Tables 4.2.6.8 and 6.1.1.4'
O O 0.0106 0.0060 'International Tables Vol C Tables 4.2.6.8 and 6.1.1.4'

loop_
_geom_angle_atom_site_label_1
_geom_angle_atom_site_label_2
_geom_angle_atom_site_label_3
_geom_angle
_geom_angle_site_symmetry_1
_geom_angle_site_symmetry_3
_geom_angle_publ_flag
N1 Cu1 N2 93.82(10) . 3_666 ?
N1 Cu1 O1 81.60(9) . . ?
N2 Cu1 O1 169.33(9) 3_666 . ?
N1 Cu1 N3 173.28(9) . 3_666 ?
N2 Cu1 N3 79.66(10) 3_666 3_666 ?
O1 Cu1 N3 104.55(9) . 3_666 ?
O2 C1 O1 124.3(3) . . ?
O2 C1 C2 121.1(3) . . ?
O1 C1 C2 114.5(2) . . ?
N1 C2 C3 108.7(2) . . ?
N1 C2 C1 112.0(2) . . ?
C3 C2 C1 139.1(3) . . ?
C4 C3 C2 104.0(2) . . ?
N2 C4 C3 109.6(3) . . ?
N2 C4 C5 112.5(2) . . ?
C3 C4 C5 137.9(3) . . ?
N3 C5 C6 120.0(3) . . ?
N3 C5 C4 114.4(2) . . ?
C6 C5 C4 125.5(3) . . ?
N4 C6 C5 122.2(3) . . ?
N4 C7 C8 122.3(3) . . ?
N3 C8 C7 120.5(3) . . ?
N2 N1 C2 109.5(2) . . ?
N2 N1 Cu1 133.93(19) . . ?
C2 N1 Cu1 116.43(19) . . ?
N1 N2 C4 108.2(2) . . ?
N1 N2 Cu1 131.73(19) . 3_666 ?
C4 N2 Cu1 118.8(2) . 3_666 ?
C8 N3 C5 117.8(2) . . ?
C8 N3 Cu1 128.2(2) . 3_666 ?
C5 N3 Cu1 113.81(19) . 3_666 ?
C6 N4 C7 117.1(3) . . ?
C1 O1 Cu1 115.00(19) . . ?

loop_
_geom_bond_atom_site_label_1
_geom_bond_atom_site_label_2
_geom_bond_distance
_geom_bond_site_symmetry_2
_geom_bond_publ_flag
Cu1 N1 1.919(2) . ?
Cu1 N2 1.935(2) 3_666 ?
Cu1 O1 1.973(2) . ?
Cu1 N3 2.040(2) 3_666 ?
C1 O2 1.237(4) . ?
C1 O1 1.293(4) . ?
C1 C2 1.499(4) . ?
C2 N1 1.342(3) . ?
C2 C3 1.404(4) . ?
C3 C4 1.388(4) . ?
C4 N2 1.352(4) . ?
C4 C5 1.464(4) . ?
C5 N3 1.364(4) . ?
C5 C6 1.390(4) . ?
C6 N4 1.330(4) . ?
C7 N4 1.334(4) . ?
C7 C8 1.391(4) . ?
C8 N3 1.336(4) . ?
N1 N2 1.329(3) . ?
N2 Cu1 1.935(2) 3_666 ?
N3 Cu1 2.040(2) 3_666 ?

loop_
_geom_hbond_atom_site_label_D
_geom_hbond_atom_site_label_H
_geom_hbond_atom_site_label_A
_geom_hbond_distance_DH
_geom_hbond_distance_HA
_geom_hbond_distance_DA
_geom_hbond_angle_DHA
_geom_hbond_site_symmetry_A
C8 H8 N4 0.93 2.43 3.347(4) 167.6 4_465
C6 H6 O2 0.93 2.43 3.339(4) 166.1 3_867
C3 H3 O2 0.93 2.56 3.357(4) 144.2 3_867
C3 H3 O2 0.93 2.56 3.357(4) 144.2 3_867
C6 H6 O2 0.93 2.43 3.339(4) 166.1 3_867
C8 H8 N4 0.93 2.43 3.347(4) 167.6 4_465
C3 H3 O2 0.93 2.56 3.357(4) 144.2 3_867
C6 H6 O2 0.93 2.43 3.339(4) 166.1 3_867
C8 H8 N4 0.93 2.43 3.347(4) 167.6 4_465
C3 H3 O2 0.93 2.56 3.357(4) 144.2 3_867
C6 H6 O2 0.93 2.43 3.339(4) 166.1 3_867
C8 H8 N4 0.93 2.43 3.347(4) 167.6 4_465
C3 H3 O2 0.93 2.56 3.357(4) 144.2 3_867
C6 H6 O2 0.93 2.43 3.339(4) 166.1 3_867
C8 H8 N4 0.93 2.43 3.347(4) 167.6 4_465
C3 H3 O2 0.93 2.56 3.357(4) 144.2 3_867
C6 H6 O2 0.93 2.43 3.339(4) 166.1 3_867
C8 H8 N4 0.93 2.43 3.347(4) 167.6 4_465
C3 H3 O2 0.93 2.56 3.357(4) 144.2 3_867
C6 H6 O2 0.93 2.43 3.339(4) 166.1 3_867
C8 H8 N4 0.93 2.43 3.347(4) 167.6 4_465
C3 H3 O2 0.93 2.56 3.357(4) 144.2 3_867
C6 H6 O2 0.93 2.43 3.339(4) 166.1 3_867
C8 H8 N4 0.93 2.43 3.347(4) 167.6 4_465
C3 H3 O2 0.93 2.56 3.357(4) 144.2 3_867
C6 H6 O2 0.93 2.43 3.339(4) 166.1 3_867
C8 H8 N4 0.93 2.43 3.347(4) 167.6 4_465
C3 H3 O2 0.93 2.56 3.357(4) 144.2 3_867
C6 H6 O2 0.93 2.43 3.339(4) 166.1 3_867
C8 H8 N4 0.93 2.43 3.347(4) 167.6 4_465
C3 H3 O2 0.93 2.56 3.357(4) 144.2 3_867
C6 H6 O2 0.93 2.43 3.339(4) 166.1 3_867
C8 H8 N4 0.93 2.43 3.347(4) 167.6 4_465
C3 H3 O2 0.93 2.56 3.357(4) 144.2 3_867
C6 H6 O2 0.93 2.43 3.339(4) 166.1 3_867
C8 H8 N4 0.93 2.43 3.347(4) 167.6 4_465
C3 H3 O2 0.93 2.56 3.357(4) 144.2 3_867
C6 H6 O2 0.93 2.43 3.339(4) 166.1 3_867
C8 H8 N4 0.93 2.43 3.347(4) 167.6 4_465
C3 H3 O2 0.93 2.56 3.357(4) 144.2 3_867
C6 H6 O2 0.93 2.43 3.339(4) 166.1 3_867
C8 H8 N4 0.93 2.43 3.347(4) 167.6 4_465
C3 H3 O2 0.93 2.56 3.357(4) 144.2 3_867
C6 H6 O2 0.93 2.43 3.339(4) 166.1 3_867
C8 H8 N4 0.93 2.43 3.347(4) 167.6 4_465
C3 H3 O2 0.93 2.56 3.357(4) 144.2 3_867
C6 H6 O2 0.93 2.43 3.339(4) 166.1 3_867
C8 H8 N4 0.93 2.43 3.347(4) 167.6 4_465
C3 H3 O2 0.93 2.56 3.357(4) 144.2 3_867
C6 H6 O2 0.93 2.43 3.339(4) 166.1 3_867
C8 H8 N4 0.93 2.43 3.347(4) 167.6 4_465
C3 H3 O2 0.93 2.56 3.357(4) 144.2 3_867
C6 H6 O2 0.93 2.43 3.339(4) 166.1 3_867
C8 H8 N4 0.93 2.43 3.347(4) 167.6 4_465
C8 H8 N4 0.93 2.43 3.347(4) 167.6 4_465

loop_
_geom_torsion_atom_site_label_1
_geom_torsion_atom_site_label_2
_geom_torsion_atom_site_label_3
_geom_torsion_atom_site_label_4
_geom_torsion
_geom_torsion_site_symmetry_1
_geom_torsion_site_symmetry_2
_geom_torsion_site_symmetry_3
_geom_torsion_site_symmetry_4
_geom_torsion_publ_flag
O2 C1 C2 N1 -171.5(3) . . . . ?
O1 C1 C2 N1 5.0(3) . . . . ?
O2 C1 C2 C3 4.5(5) . . . . ?
O1 C1 C2 C3 -179.0(3) . . . . ?
N1 C2 C3 C4 0.5(3) . . . . ?
C1 C2 C3 C4 -175.6(3) . . . . ?
C2 C3 C4 N2 0.1(3) . . . . ?
C2 C3 C4 C5 176.5(3) . . . . ?
N2 C4 C5 N3 4.1(3) . . . . ?
C3 C4 C5 N3 -172.2(3) . . . . ?
N2 C4 C5 C6 -176.8(3) . . . . ?
C3 C4 C5 C6 6.9(5) . . . . ?
N3 C5 C6 N4 1.6(4) . . . . ?
C4 C5 C6 N4 -177.5(3) . . . . ?
N4 C7 C8 N3 1.8(4) . . . . ?
C3 C2 N1 N2 -0.9(3) . . . . ?
C1 C2 N1 N2 176.3(2) . . . . ?
C3 C2 N1 Cu1 -177.70(17) . . . . ?
C1 C2 N1 Cu1 -0.5(3) . . . . ?
C2 N1 N2 C4 1.0(3) . . . . ?
Cu1 N1 N2 C4 177.0(2) . . . . ?
C2 N1 N2 Cu1 -165.4(2) . . . 3_666 ?
Cu1 N1 N2 Cu1 10.6(4) . . . 3_666 ?
C3 C4 N2 N1 -0.7(3) . . . . ?
C5 C4 N2 N1 -178.1(2) . . . . ?
C3 C4 N2 Cu1 167.75(18) . . . 3_666 ?
C5 C4 N2 Cu1 -9.7(3) . . . 3_666 ?
C7 C8 N3 C5 -1.1(4) . . . . ?
C7 C8 N3 Cu1 174.3(2) . . . 3_666 ?
C6 C5 N3 C8 -0.5(4) . . . . ?
C4 C5 N3 C8 178.7(2) . . . . ?
C6 C5 N3 Cu1 -176.5(2) . . . 3_666 ?
C4 C5 N3 Cu1 2.7(3) . . . 3_666 ?
C5 C6 N4 C7 -1.0(4) . . . . ?
C8 C7 N4 C6 -0.7(4) . . . . ?
O2 C1 O1 Cu1 169.3(2) . . . . ?
C2 C1 O1 Cu1 -7.1(3) . . . . ?
